data_7023873
loop_
_publ_author_name
'Cadranel, Alejandro'
'Aramburu Tro\<selj, Bruno M'
'Yamazaki, Shiori'
'Albor\'es, Pablo'
'Kleiman, Valeria D.'
'Baraldo, Luis M.'

_publ_section_title
;
 Emissive cyanide-bridged bimetallic compounds as building blocks for
 polymeric antennae.
;
_journal_issue 48
_journal_name_full 'Dalton transactions (Cambridge, England : 2003)'
_journal_page_first 16723
_journal_page_last 16732
_journal_paper_doi 10.1039/c3dt51164b
_journal_volume 42
_journal_year 2013
_chemical_formula_sum 'C50 H38 N14 O5 Os P Ru'
_chemical_formula_weight 1237.18
_chemical_name_systematic
;
?
;
_space_group_IT_number 2
_symmetry_cell_setting triclinic
_symmetry_space_group_name_Hall '-P 1'
_symmetry_space_group_name_H-M 'P -1'
_atom_sites_solution_hydrogens geom
_atom_sites_solution_primary direct
_atom_sites_solution_secondary difmap
_audit_creation_method SHELXL-97
_cell_angle_alpha 88.288(2)
_cell_angle_beta 76.516(2)
_cell_angle_gamma 81.877(2)
_cell_formula_units_Z 2
_cell_length_a 11.1651(3)
_cell_length_b 13.4550(3)
_cell_length_c 19.2621(5)
_cell_measurement_reflns_used 5926
_cell_measurement_temperature 298(2)
_cell_measurement_theta_max 28.8770
_cell_measurement_theta_min 3.5922
_cell_volume 2785.67(12)
_computing_cell_refinement
;
CrysAlisPro, Oxford Diffraction Ltd.,
Version 1.171.33.55 (release 05-01-2010 CrysAlis171 .NET)
(compiled Jan 5 2010,16:28:46)
;
_computing_data_collection
;
CrysAlisPro, Oxford Diffraction Ltd.,
Version 1.171.33.55 (release 05-01-2010 CrysAlis171 .NET)
(compiled Jan 5 2010,16:28:46)
;
_computing_data_reduction
;
CrysAlisPro, Oxford Diffraction Ltd.,
Version 1.171.33.55 (release 05-01-2010 CrysAlis171 .NET)
(compiled Jan 5 2010,16:28:46)
;
_computing_structure_refinement 'SHELXL-97 (Sheldrick, 1997)'
_computing_structure_solution SHELXS-97
_diffrn_ambient_temperature 298(2)
_diffrn_detector_area_resol_mean 16.1158
_diffrn_measured_fraction_theta_full 0.996
_diffrn_measured_fraction_theta_max 0.996
_diffrn_measurement_device_type 'Xcalibur, Eos, Gemini'
_diffrn_measurement_method '\w scans'
_diffrn_radiation_monochromator graphite
_diffrn_radiation_source 'fine-focus sealed tube'
_diffrn_radiation_type MoK\a
_diffrn_radiation_wavelength 0.71069
_diffrn_reflns_av_R_equivalents 0.0705
_diffrn_reflns_av_sigmaI/netI 0.1739
_diffrn_reflns_limit_h_max 11
_diffrn_reflns_limit_h_min -14
_diffrn_reflns_limit_k_max 16
_diffrn_reflns_limit_k_min -15
_diffrn_reflns_limit_l_max 24
_diffrn_reflns_limit_l_min -24
_diffrn_reflns_number 25829
_diffrn_reflns_theta_full 26.50
_diffrn_reflns_theta_max 26.50
_diffrn_reflns_theta_min 3.60
_exptl_absorpt_coefficient_mu 2.634
_exptl_absorpt_correction_T_max 1.00000
_exptl_absorpt_correction_T_min 0.90785
_exptl_absorpt_correction_type multi-scan
_exptl_absorpt_process_details
;
CrysAlisPro, Oxford Diffraction Ltd.,
Version 1.171.33.55 (release 05-01-2010 CrysAlis171 .NET)
(compiled Jan 5 2010,16:28:46)
Empirical absorption correction using spherical harmonics,
implemented in SCALE3 ABSPACK scaling algorithm.
;
_exptl_crystal_colour 'dark red'
_exptl_crystal_density_diffrn 1.475
_exptl_crystal_density_method 'not measured'
_exptl_crystal_description block
_exptl_crystal_F_000 1222
_exptl_crystal_size_max 0.1708
_exptl_crystal_size_mid 0.1092
_exptl_crystal_size_min 0.0393
_refine_diff_density_max 1.476
_refine_diff_density_min -0.772
_refine_diff_density_rms 0.122
_refine_ls_extinction_method none
_refine_ls_goodness_of_fit_ref 0.834
_refine_ls_hydrogen_treatment constr
_refine_ls_matrix_type full
_refine_ls_number_parameters 655
_refine_ls_number_reflns 11491
_refine_ls_number_restraints 0
_refine_ls_restrained_S_all 0.834
_refine_ls_R_factor_all 0.1126
_refine_ls_R_factor_gt 0.0491
_refine_ls_shift/su_max 0.001
_refine_ls_shift/su_mean 0.000
_refine_ls_structure_factor_coef Fsqd
_refine_ls_weighting_details 'calc w=1/[\s^2^(Fo^2^)+(0.0439P)^2^+0.0000P] where P=(Fo^2^+2Fc^2^)/3'
_refine_ls_weighting_scheme calc
_refine_ls_wR_factor_gt 0.1006
_refine_ls_wR_factor_ref 0.1105
_reflns_number_gt 5849
_reflns_number_total 11491
_reflns_threshold_expression >2sigma(I)
_cod_data_source_file c3dt51164b.txt
_cod_data_source_block 6b
_cod_original_sg_symbol_H-M P-1
_cod_database_code 7023873

loop_
_symmetry_equiv_pos_as_xyz
'x, y, z'
'-x, -y, -z'

loop_
_atom_site_label
_atom_site_type_symbol
_atom_site_fract_x
_atom_site_fract_y
_atom_site_fract_z
_atom_site_U_iso_or_equiv
_atom_site_adp_type
_atom_site_occupancy
_atom_site_symmetry_multiplicity
_atom_site_calc_flag
_atom_site_refinement_flags
_atom_site_disorder_assembly
_atom_site_disorder_group
Os1 Os 0.38196(3) 0.78791(2) -0.207848(17) 0.03935(11) Uani 1 1 d . . .
Ru1 Ru 0.19540(6) 0.71050(4) 0.05387(3) 0.03830(17) Uani 1 1 d . . .
P1 P 0.1180(2) 0.78484(18) 0.43018(13) 0.0654(7) Uani 1 1 d . . .
C6 C 0.3331(7) 0.7709(5) -0.0972(5) 0.0376(19) Uani 1 1 d . . .
C5 C 0.3801(7) 0.9415(7) -0.1983(4) 0.049(2) Uani 1 1 d . . .
N8 N 0.2192(6) 0.8257(4) 0.1128(3) 0.0421(16) Uani 1 1 d . . .
C20 C 0.4283(10) 0.4610(7) 0.1034(5) 0.065(3) Uani 1 1 d . . .
H20 H 0.4361 0.3950 0.1194 0.078 Uiso 1 1 calc R . .
N14 N 0.1724(6) 0.4989(5) 0.0262(4) 0.0537(18) Uani 1 1 d . . .
N7 N 0.0476(6) 0.8144(4) 0.0454(3) 0.0397(15) Uani 1 1 d . . .
N6 N 0.2946(5) 0.7577(4) -0.0386(3) 0.0394(16) Uani 1 1 d . . .
C3 C 0.4258(9) 0.8016(6) -0.3148(5) 0.065(3) Uani 1 1 d . . .
C23 C 0.1692(9) 0.4266(7) -0.0173(5) 0.066(3) Uani 1 1 d . . .
H23 H 0.1759 0.3581 -0.0077 0.080 Uiso 1 1 calc R . .
C25 C 0.1531(7) 0.5767(6) -0.0684(5) 0.052(2) Uani 1 1 d . . .
H25 H 0.1467 0.6261 -0.1026 0.062 Uiso 1 1 calc R . .
N10 N 0.1084(6) 0.5476(5) 0.1500(4) 0.0579(19) Uani 1 1 d . . .
C8 C -0.1342(8) 0.8770(6) 0.0051(5) 0.061(2) Uani 1 1 d . . .
H8 H -0.1875 0.8694 -0.0244 0.073 Uiso 1 1 calc R . .
N11 N 0.3430(6) 0.6079(4) 0.0708(3) 0.0462(17) Uani 1 1 d . . .
C24 C 0.1540(8) 0.4717(7) -0.0789(6) 0.074(3) Uani 1 1 d . . .
H24 H 0.1459 0.4409 -0.1198 0.089 Uiso 1 1 calc R . .
N12 N 0.3214(7) 0.5150(5) 0.0925(3) 0.0542(18) Uani 1 1 d . . .
N9 N 0.0906(6) 0.6482(5) 0.1417(3) 0.0498(17) Uani 1 1 d . . .
C1 C 0.5665(9) 0.7705(6) -0.2055(5) 0.059(2) Uani 1 1 d . . .
C12 C 0.1272(8) 0.9053(5) 0.1221(4) 0.044(2) Uani 1 1 d . . .
C10 C -0.0713(9) 0.9714(6) 0.0886(5) 0.058(2) Uani 1 1 d . . .
H10 H -0.0827 1.0279 0.1173 0.070 Uiso 1 1 calc R . .
C7 C -0.0329(7) 0.8072(6) 0.0067(4) 0.051(2) Uani 1 1 d . . .
H7 H -0.0203 0.7504 -0.0218 0.061 Uiso 1 1 calc R . .
C11 C 0.0298(7) 0.8983(5) 0.0857(4) 0.044(2) Uani 1 1 d . . .
C26 C 0.2017(9) 0.4882(6) 0.0966(5) 0.059(2) Uani 1 1 d . . .
H26 H 0.2031 0.4175 0.1105 0.071 Uiso 1 1 calc R . .
C47 C -0.0739(15) 1.0017(10) 0.3303(7) 0.111(4) Uani 1 1 d . . .
H47 H -0.0698 1.0683 0.3169 0.134 Uiso 1 1 calc R . .
C13 C 0.1353(10) 0.9908(6) 0.1608(5) 0.066(3) Uani 1 1 d . . .
H13 H 0.0725 1.0453 0.1663 0.080 Uiso 1 1 calc R . .
C42 C 0.4269(19) 0.9773(11) 0.4149(12) 0.144(7) Uani 1 1 d . . .
H42 H 0.4892 1.0173 0.4126 0.173 Uiso 1 1 calc R . .
C2 C 0.3828(7) 0.6371(7) -0.2230(4) 0.050(2) Uani 1 1 d . . .
C22 C 0.4645(8) 0.6079(7) 0.0677(4) 0.055(2) Uani 1 1 d . . .
H22 H 0.5066 0.6628 0.0535 0.066 Uiso 1 1 calc R . .
C32 C -0.0850(11) 0.7944(9) 0.5454(6) 0.102(4) Uani 1 1 d . . .
H32 H -0.1343 0.8192 0.5142 0.123 Uiso 1 1 calc R . .
N5 N 0.3776(7) 1.0254(6) -0.1947(4) 0.076(2) Uani 1 1 d . . .
C17 C -0.0050(8) 0.6811(7) 0.1972(5) 0.066(3) Uani 1 1 d . . .
H17 H -0.0393 0.7477 0.2067 0.079 Uiso 1 1 calc R . .
C16 C 0.3123(9) 0.8307(6) 0.1449(5) 0.063(3) Uani 1 1 d . . .
H16 H 0.3723 0.7743 0.1409 0.076 Uiso 1 1 calc R . .
C45 C 0.0067(9) 0.8521(8) 0.3835(5) 0.064(3) Uani 1 1 d . . .
C15 C 0.3290(9) 0.9116(7) 0.1838(5) 0.072(3) Uani 1 1 d . . .
H15 H 0.3975 0.9105 0.2037 0.086 Uiso 1 1 calc R . .
N13 N 0.1625(6) 0.5928(4) -0.0030(3) 0.0419(16) Uani 1 1 d . . .
C21 C 0.5190(9) 0.5170(7) 0.0879(5) 0.065(3) Uani 1 1 d . . .
H21 H 0.6015 0.4989 0.0902 0.078 Uiso 1 1 calc R . .
C41 C 0.3261(19) 0.9811(14) 0.4738(12) 0.174(8) Uani 1 1 d . . .
H41 H 0.3186 1.0260 0.5108 0.209 Uiso 1 1 calc R . .
N1 N 0.6679(8) 0.7609(6) -0.2016(5) 0.085(3) Uani 1 1 d . . .
N3 N 0.4463(11) 0.8024(7) -0.3761(5) 0.119(4) Uani 1 1 d . . .
C9 C -0.1529(9) 0.9591(6) 0.0493(5) 0.068(3) Uani 1 1 d . . .
H9 H -0.2229 1.0067 0.0519 0.082 Uiso 1 1 calc R . .
C36 C 0.2798(13) 0.5593(16) 0.2894(9) 0.145(6) Uani 1 1 d . . .
H36 H 0.3217 0.5537 0.2417 0.174 Uiso 1 1 calc R . .
C50 C -0.0848(12) 0.8022(9) 0.3678(6) 0.092(4) Uani 1 1 d . . .
H50 H -0.0874 0.7350 0.3798 0.111 Uiso 1 1 calc R . .
C39 C 0.2415(10) 0.8560(7) 0.4258(5) 0.073(3) Uani 1 1 d . . .
C38 C 0.1741(10) 0.6640(8) 0.3900(6) 0.075(3) Uani 1 1 d . . .
C29 C 0.0567(19) 0.7231(11) 0.6418(7) 0.143(6) Uani 1 1 d . . .
H29 H 0.1043 0.6985 0.6738 0.171 Uiso 1 1 calc R . .
C18 C -0.0429(10) 0.5999(8) 0.2373(5) 0.086(3) Uani 1 1 d . . .
H18 H -0.1075 0.6021 0.2779 0.104 Uiso 1 1 calc R . .
C43 C 0.4306(15) 0.9159(16) 0.3635(9) 0.168(7) Uani 1 1 d . . .
H43 H 0.4910 0.9179 0.3212 0.202 Uiso 1 1 calc R . .
C14 C 0.2368(11) 0.9936(8) 0.1908(6) 0.086(3) Uani 1 1 d . . .
H14 H 0.2427 1.0504 0.2154 0.103 Uiso 1 1 calc R . .
C46 C 0.0117(11) 0.9496(9) 0.3650(6) 0.090(3) Uani 1 1 d . . .
H46 H 0.0733 0.9822 0.3756 0.108 Uiso 1 1 calc R . .
C27 C 0.0422(10) 0.7705(6) 0.5214(5) 0.070(3) Uani 1 1 d . . .
C19 C 0.0305(9) 0.5162(8) 0.2070(5) 0.076(3) Uani 1 1 d . . .
H19 H 0.0272 0.4505 0.2228 0.092 Uiso 1 1 calc R . .
C37 C 0.2221(12) 0.6523(10) 0.3197(7) 0.117(4) Uani 1 1 d . . .
H37 H 0.2170 0.7078 0.2901 0.141 Uiso 1 1 calc R . .
C49 C -0.1737(11) 0.8544(12) 0.3333(7) 0.103(4) Uani 1 1 d . . .
H49 H -0.2366 0.8237 0.3224 0.123 Uiso 1 1 calc R . .
C33 C 0.1735(18) 0.5818(11) 0.4255(8) 0.193(9) Uani 1 1 d . . .
H33 H 0.1395 0.5841 0.4745 0.232 Uiso 1 1 calc R . .
C28 C 0.1170(14) 0.7369(9) 0.5685(7) 0.122(5) Uani 1 1 d . . .
H28 H 0.2031 0.7238 0.5528 0.147 Uiso 1 1 calc R . .
C35 C 0.2722(19) 0.4784(13) 0.3320(13) 0.156(8) Uani 1 1 d . . .
H35 H 0.3059 0.4146 0.3139 0.188 Uiso 1 1 calc R . .
C40 C 0.2385(12) 0.9185(10) 0.4769(8) 0.123(5) Uani 1 1 d . . .
H40 H 0.1737 0.9207 0.5173 0.148 Uiso 1 1 calc R . .
C44 C 0.3447(15) 0.8456(13) 0.3701(7) 0.158(6) Uani 1 1 d . . .
H44 H 0.3582 0.7935 0.3373 0.190 Uiso 1 1 calc R . .
C48 C -0.1616(15) 0.9533(13) 0.3169(7) 0.114(5) Uani 1 1 d . . .
H48 H -0.2196 0.9891 0.2946 0.137 Uiso 1 1 calc R . .
N4 N 0.0901(7) 0.8048(6) -0.1972(4) 0.071(2) Uani 1 1 d . . .
C4 C 0.1937(9) 0.8013(6) -0.2035(4) 0.048(2) Uani 1 1 d . . .
N2 N 0.3852(8) 0.5542(5) -0.2351(4) 0.075(2) Uani 1 1 d . . .
C30 C -0.0654(19) 0.7447(11) 0.6648(9) 0.138(7) Uani 1 1 d . . .
H30 H -0.1020 0.7357 0.7127 0.165 Uiso 1 1 calc R . .
C34 C 0.222(3) 0.4900(13) 0.3930(12) 0.259(15) Uani 1 1 d . . .
H34 H 0.2141 0.4330 0.4213 0.311 Uiso 1 1 calc R . .
C31 C -0.1386(14) 0.7802(10) 0.6187(8) 0.114(5) Uani 1 1 d . . .
H31 H -0.2242 0.7952 0.6358 0.136 Uiso 1 1 calc R . .
O1W O 0.8662(6) 0.7251(4) -0.1362(3) 0.082(2) Uani 1 1 d . . .
O2W O 0.3475(11) 1.2206(6) -0.1355(6) 0.191(5) Uani 1 1 d . . .
O3W O 0.4220(12) 0.3406(6) -0.2497(6) 0.208(6) Uani 1 1 d . . .
O4WA O 0.4890(18) 0.9605(16) -0.0392(11) 0.168(6) Uani 0.50 1 d P A 1
O4WB O 0.5894(18) 0.8154(16) -0.0076(11) 0.168(6) Uani 0.50 1 d P B 2
O5WA O 0.614(3) 0.7577(19) -0.5070(10) 0.235(9) Uani 0.50 1 d P C 1
O5WB O 0.434(3) 0.6699(18) -0.4903(10) 0.235(9) Uani 0.50 1 d P D 2

loop_
_atom_site_aniso_label
_atom_site_aniso_U_11
_atom_site_aniso_U_22
_atom_site_aniso_U_33
_atom_site_aniso_U_23
_atom_site_aniso_U_13
_atom_site_aniso_U_12
Os1 0.04012(19) 0.04023(19) 0.03433(19) 0.00104(13) -0.00437(13) -0.00153(14)
Ru1 0.0433(4) 0.0350(4) 0.0332(4) -0.0028(3) -0.0037(3) -0.0019(3)
P1 0.0771(18) 0.0692(17) 0.0462(16) -0.0022(12) -0.0057(13) -0.0112(14)
C6 0.032(4) 0.019(4) 0.062(6) 0.005(4) -0.015(4) 0.002(3)
C5 0.047(5) 0.059(6) 0.040(5) -0.005(4) -0.006(4) -0.011(5)
N8 0.041(4) 0.049(4) 0.039(4) 0.000(3) -0.011(3) -0.011(3)
C20 0.086(8) 0.052(6) 0.052(6) 0.005(4) -0.025(5) 0.025(6)
N14 0.067(5) 0.039(4) 0.055(5) -0.005(4) -0.013(4) -0.008(4)
N7 0.041(4) 0.037(4) 0.037(4) 0.001(3) -0.003(3) -0.002(3)
N6 0.045(4) 0.035(4) 0.034(4) 0.004(3) -0.001(3) -0.004(3)
C3 0.099(8) 0.053(6) 0.038(6) 0.006(4) -0.004(5) -0.010(5)
C23 0.084(7) 0.049(6) 0.061(7) -0.009(5) -0.004(6) -0.010(5)
C25 0.047(5) 0.052(5) 0.054(6) -0.004(4) -0.009(4) -0.004(4)
N10 0.064(5) 0.053(5) 0.047(5) 0.007(3) 0.005(4) -0.005(4)
C8 0.051(6) 0.061(6) 0.065(6) 0.008(5) -0.010(5) 0.000(5)
N11 0.056(5) 0.034(4) 0.046(4) 0.003(3) -0.010(3) -0.002(3)
C24 0.072(7) 0.068(7) 0.079(8) -0.043(6) -0.002(6) -0.018(5)
N12 0.064(5) 0.042(4) 0.049(5) 0.006(3) -0.009(4) 0.008(4)
N9 0.057(4) 0.040(4) 0.046(4) -0.002(3) -0.005(3) 0.003(3)
C1 0.054(6) 0.055(6) 0.058(6) 0.000(4) 0.006(5) -0.004(5)
C12 0.061(6) 0.033(4) 0.036(5) -0.001(4) -0.007(4) -0.002(4)
C10 0.073(7) 0.047(5) 0.048(6) -0.008(4) -0.007(5) 0.004(5)
C7 0.047(5) 0.041(5) 0.057(6) -0.008(4) -0.003(4) 0.001(4)
C11 0.051(5) 0.036(5) 0.038(5) -0.004(4) -0.002(4) 0.001(4)
C26 0.073(7) 0.037(5) 0.054(6) 0.003(4) 0.004(5) 0.005(5)
C47 0.133(13) 0.117(11) 0.089(10) 0.018(8) -0.035(9) -0.017(10)
C13 0.095(8) 0.044(5) 0.054(6) -0.007(4) -0.012(6) 0.002(5)
C42 0.177(18) 0.122(12) 0.18(2) 0.030(12) -0.109(16) -0.084(12)
C2 0.051(5) 0.059(6) 0.034(5) 0.000(4) -0.004(4) -0.002(5)
C22 0.054(6) 0.065(6) 0.040(5) -0.006(4) -0.005(4) -0.002(5)
C32 0.097(9) 0.132(10) 0.069(9) -0.023(7) 0.005(7) -0.024(8)
N5 0.082(6) 0.048(5) 0.097(7) -0.004(4) -0.015(5) -0.015(5)
C17 0.068(6) 0.074(6) 0.045(6) -0.003(5) 0.003(5) -0.002(5)
C16 0.071(7) 0.053(6) 0.059(6) -0.008(5) -0.010(5) 0.005(5)
C45 0.054(6) 0.080(7) 0.051(6) 0.005(5) 0.000(5) -0.010(6)
C15 0.067(6) 0.073(7) 0.079(7) -0.023(6) -0.019(5) -0.014(6)
N13 0.047(4) 0.042(4) 0.034(4) -0.002(3) -0.003(3) -0.007(3)
C21 0.057(6) 0.067(7) 0.070(7) 0.000(5) -0.023(5) 0.010(6)
C41 0.162(18) 0.169(17) 0.18(2) -0.045(14) -0.015(15) -0.029(15)
N1 0.048(5) 0.091(6) 0.114(8) -0.005(5) -0.013(5) -0.011(5)
N3 0.191(11) 0.117(8) 0.048(6) 0.008(5) -0.013(7) -0.042(7)
C9 0.055(6) 0.057(6) 0.076(7) -0.005(5) 0.002(5) 0.022(5)
C36 0.102(10) 0.207(18) 0.109(13) -0.088(13) 0.016(9) -0.012(13)
C50 0.082(8) 0.106(9) 0.079(8) -0.023(7) 0.009(7) -0.023(8)
C39 0.084(8) 0.087(7) 0.048(7) 0.002(5) -0.014(6) -0.021(6)
C38 0.093(8) 0.074(7) 0.050(7) -0.008(6) -0.006(6) 0.003(6)
C29 0.211(19) 0.153(13) 0.047(9) 0.015(8) -0.020(10) 0.009(13)
C18 0.100(8) 0.111(9) 0.043(7) 0.017(6) 0.006(6) -0.037(7)
C43 0.143(14) 0.29(2) 0.093(13) 0.033(13) -0.014(10) -0.139(16)
C14 0.109(9) 0.067(7) 0.088(8) -0.016(6) -0.029(7) -0.023(7)
C46 0.110(10) 0.091(9) 0.078(8) 0.025(6) -0.036(7) -0.027(7)
C27 0.097(8) 0.054(6) 0.049(6) -0.003(5) -0.007(6) 0.005(6)
C19 0.093(8) 0.076(7) 0.046(6) 0.004(5) 0.012(5) -0.011(6)
C37 0.133(11) 0.118(10) 0.082(10) -0.032(8) 0.006(8) 0.001(8)
C49 0.065(8) 0.144(13) 0.094(10) -0.029(9) -0.019(7) 0.010(9)
C33 0.34(3) 0.080(10) 0.100(12) -0.028(9) 0.043(13) 0.010(13)
C28 0.141(12) 0.127(11) 0.078(10) 0.010(8) -0.011(9) 0.025(9)
C35 0.197(19) 0.081(11) 0.18(2) -0.056(13) -0.028(16) 0.018(12)
C40 0.088(9) 0.141(12) 0.143(14) -0.047(10) -0.006(9) -0.051(9)
C44 0.170(14) 0.271(19) 0.054(9) -0.003(10) -0.012(9) -0.117(15)
C48 0.123(13) 0.127(13) 0.084(10) 0.014(9) -0.032(9) 0.021(11)
N4 0.049(5) 0.074(5) 0.091(6) -0.015(4) -0.023(5) 0.003(5)
C4 0.063(6) 0.038(5) 0.045(5) -0.006(4) -0.022(5) 0.000(5)
N2 0.112(7) 0.045(5) 0.068(6) -0.004(4) -0.021(5) -0.001(5)
C30 0.20(2) 0.112(11) 0.071(11) -0.010(8) 0.036(12) -0.017(12)
C34 0.48(4) 0.096(13) 0.138(19) -0.036(13) 0.01(2) 0.019(17)
C31 0.121(12) 0.124(11) 0.076(10) -0.007(8) 0.030(9) -0.035(9)
O1W 0.098(5) 0.076(4) 0.089(5) 0.028(3) -0.040(4) -0.044(4)
O2W 0.262(13) 0.068(5) 0.204(11) -0.025(6) 0.034(9) -0.033(7)
O3W 0.304(15) 0.092(6) 0.190(11) -0.027(6) 0.045(10) -0.067(8)
O4WA 0.150(12) 0.221(14) 0.159(14) -0.004(11) -0.037(10) -0.113(11)
O4WB 0.150(12) 0.221(14) 0.159(14) -0.004(11) -0.037(10) -0.113(11)
O5WA 0.34(3) 0.235(19) 0.078(10) -0.054(11) 0.008(14) 0.069(15)
O5WB 0.34(3) 0.235(19) 0.078(10) -0.054(11) 0.008(14) 0.069(15)

loop_
_atom_type_symbol
_atom_type_description
_atom_type_scat_dispersion_real
_atom_type_scat_dispersion_imag
_atom_type_scat_source
C C 0.0033 0.0016 'International Tables Vol C Tables 4.2.6.8 and 6.1.1.4'
H H 0.0000 0.0000 'International Tables Vol C Tables 4.2.6.8 and 6.1.1.4'
N N 0.0061 0.0033 'International Tables Vol C Tables 4.2.6.8 and 6.1.1.4'
P P 0.1023 0.0942 'International Tables Vol C Tables 4.2.6.8 and 6.1.1.4'
Ru Ru -1.2594 0.8363 'International Tables Vol C Tables 4.2.6.8 and 6.1.1.4'
Os Os -1.2165 7.6030 'International Tables Vol C Tables 4.2.6.8 and 6.1.1.4'
O O 0.0106 0.0060 'International Tables Vol C Tables 4.2.6.8 and 6.1.1.4'

loop_
_geom_angle_atom_site_label_1
_geom_angle_atom_site_label_2
_geom_angle_atom_site_label_3
_geom_angle
C3 Os1 C1 90.8(4)
C3 Os1 C2 87.5(3)
C1 Os1 C2 93.4(3)
C3 Os1 C4 92.8(4)
C1 Os1 C4 176.2(4)
C2 Os1 C4 85.6(3)
C3 Os1 C5 89.5(3)
C1 Os1 C5 87.7(3)
C2 Os1 C5 176.9(3)
C4 Os1 C5 93.6(3)
C3 Os1 C6 178.4(3)
C1 Os1 C6 90.3(3)
C2 Os1 C6 91.2(3)
C4 Os1 C6 86.1(3)
C5 Os1 C6 91.7(3)
N6 Ru1 N8 95.0(2)
N6 Ru1 N7 90.2(2)
N8 Ru1 N7 78.5(3)
N6 Ru1 N9 173.1(2)
N8 Ru1 N9 91.8(2)
N7 Ru1 N9 91.1(2)
N6 Ru1 N13 87.4(2)
N8 Ru1 N13 177.2(2)
N7 Ru1 N13 100.0(2)
N9 Ru1 N13 85.8(2)
N6 Ru1 N11 93.1(2)
N8 Ru1 N11 98.1(3)
N7 Ru1 N11 175.5(2)
N9 Ru1 N11 86.0(3)
N13 Ru1 N11 83.3(2)
C39 P1 C27 108.9(5)
C39 P1 C38 111.1(5)
C27 P1 C38 109.6(5)
C39 P1 C45 109.0(5)
C27 P1 C45 109.0(5)
C38 P1 C45 109.2(5)
N6 C6 Os1 171.9(7)
N5 C5 Os1 178.1(8)
C16 N8 C12 116.9(7)
C16 N8 Ru1 127.5(5)
C12 N8 Ru1 115.5(5)
C21 C20 N12 109.5(8)
C23 N14 N13 114.1(8)
C23 N14 C26 127.2(8)
N13 N14 C26 118.2(6)
C7 N7 C11 116.9(7)
C7 N7 Ru1 126.9(5)
C11 N7 Ru1 116.1(5)
C6 N6 Ru1 163.2(7)
N3 C3 Os1 174.3(9)
N14 C23 C24 106.1(8)
N13 C25 C24 109.8(8)
C19 N10 N9 112.9(7)
C19 N10 C26 128.5(8)
N9 N10 C26 118.5(6)
C7 C8 C9 116.5(9)
N12 N11 C22 104.7(7)
N12 N11 Ru1 118.5(5)
C22 N11 Ru1 136.8(6)
C23 C24 C25 106.0(8)
N11 N12 C20 109.4(8)
N11 N12 C26 118.7(7)
C20 N12 C26 131.8(8)
N10 N9 C17 104.4(7)
N10 N9 Ru1 118.8(5)
C17 N9 Ru1 136.7(6)
N1 C1 Os1 177.5(9)
N8 C12 C13 120.5(8)
N8 C12 C11 115.5(6)
C13 C12 C11 123.9(8)
C9 C10 C11 118.6(8)
N7 C7 C8 125.0(8)
N7 C11 C10 122.0(8)
N7 C11 C12 114.0(7)
C10 C11 C12 124.0(7)
N12 C26 N10 111.0(7)
N12 C26 N14 109.7(7)
N10 C26 N14 111.4(7)
C48 C47 C46 117.9(13)
C14 C13 C12 120.2(8)
C43 C42 C41 117.6(17)
N2 C2 Os1 176.5(7)
N11 C22 C21 111.7(8)
C27 C32 C31 118.4(12)
N9 C17 C18 109.1(8)
N8 C16 C15 126.8(8)
C46 C45 C50 120.2(10)
C46 C45 P1 120.8(9)
C50 C45 P1 119.0(9)
C14 C15 C16 115.6(9)
C25 N13 N14 104.0(6)
C25 N13 Ru1 137.1(5)
N14 N13 Ru1 117.7(5)
C20 C21 C22 104.8(8)
C40 C41 C42 119.8(17)
C10 C9 C8 120.8(8)
C35 C36 C37 117.5(16)
C45 C50 C49 119.5(11)
C40 C39 C44 117.7(12)
C40 C39 P1 120.6(10)
C44 C39 P1 121.6(10)
C33 C38 C37 114.4(11)
C33 C38 P1 123.4(10)
C37 C38 P1 122.2(9)
C30 C29 C28 121.4(16)
C19 C18 C17 107.8(9)
C42 C43 C44 121.7(16)
C15 C14 C13 119.8(9)
C45 C46 C47 121.0(11)
C32 C27 C28 121.0(11)
C32 C27 P1 121.7(9)
C28 C27 P1 117.3(9)
N10 C19 C18 105.8(9)
C38 C37 C36 122.2(14)
C48 C49 C50 116.1(12)
C38 C33 C34 121.8(15)
C27 C28 C29 117.7(13)
C34 C35 C36 118.6(19)
C39 C40 C41 123.2(15)
C39 C44 C43 118.8(14)
C47 C48 C49 125.2(14)
N4 C4 Os1 175.4(9)
C29 C30 C31 120.8(16)
C35 C34 C33 125(2)
C30 C31 C32 120.7(14)

loop_
_geom_bond_atom_site_label_1
_geom_bond_atom_site_label_2
_geom_bond_distance
Os1 C3 2.012(9)
Os1 C1 2.051(10)
Os1 C2 2.057(9)
Os1 C4 2.067(9)
Os1 C5 2.078(9)
Os1 C6 2.087(9)
Ru1 N6 2.003(6)
Ru1 N8 2.031(6)
Ru1 N7 2.040(6)
Ru1 N9 2.050(6)
Ru1 N13 2.074(6)
Ru1 N11 2.076(6)
P1 C39 1.772(11)
P1 C27 1.781(10)
P1 C38 1.788(10)
P1 C45 1.824(10)
C6 N6 1.128(8)
C5 N5 1.129(9)
N8 C16 1.337(10)
N8 C12 1.359(9)
C20 C21 1.320(12)
C20 N12 1.364(10)
N14 C23 1.313(10)
N14 N13 1.368(8)
N14 C26 1.465(11)
N7 C7 1.310(9)
N7 C11 1.354(8)
C3 N3 1.148(10)
C23 C24 1.352(12)
C25 N13 1.314(9)
C25 C24 1.430(10)
N10 C19 1.332(10)
N10 N9 1.350(8)
N10 C26 1.448(9)
C8 C7 1.370(10)
C8 C9 1.377(11)
N11 N12 1.342(8)
N11 C22 1.343(10)
N12 C26 1.417(11)
N9 C17 1.356(9)
C1 N1 1.141(10)
C12 C13 1.415(10)
C12 C11 1.440(10)
C10 C9 1.343(12)
C10 C11 1.379(10)
C47 C48 1.325(17)
C47 C46 1.389(15)
C13 C14 1.392(13)
C42 C43 1.299(19)
C42 C41 1.39(2)
C2 N2 1.142(9)
C22 C21 1.376(11)
C32 C27 1.382(14)
C32 C31 1.418(15)
C17 C18 1.377(12)
C16 C15 1.398(11)
C45 C46 1.354(12)
C45 C50 1.392(13)
C15 C14 1.385(12)
C41 C40 1.37(2)
C36 C35 1.34(2)
C36 C37 1.401(17)
C50 C49 1.415(15)
C39 C40 1.305(13)
C39 C44 1.372(15)
C38 C33 1.283(15)
C38 C37 1.340(14)
C29 C30 1.324(19)
C29 C28 1.435(17)
C18 C19 1.355(12)
C43 C44 1.423(18)
C27 C28 1.395(14)
C49 C48 1.376(16)
C33 C34 1.381(18)
C35 C34 1.18(2)
N4 C4 1.128(9)
C30 C31 1.373(19)
